data_7159557
loop_
_publ_author_name
'Mishra, Vishnu'
'Udaya, Hosahalli S.'
'Anand, Venkataramanarao G.'

_publ_section_title
;
 Tetra S-confused porphyrinoids.
;
_journal_issue 38
_journal_name_full 'Organic &amp; biomolecular chemistry'
_journal_page_first 7691
_journal_page_last 7695
_journal_paper_doi 10.1039/d3ob01270k
_journal_volume 21
_journal_year 2023
_chemical_formula_moiety 'C84 H20 S4'
_chemical_formula_sum 'C84 H20 S4'
_chemical_formula_weight 1157.24
_space_group_crystal_system monoclinic
_space_group_IT_number 14
_space_group_name_Hall '-P 2yn'
_space_group_name_H-M_alt 'P 1 21/n 1'
_atom_sites_solution_hydrogens geom
_audit_creation_method SHELXL-2018/3
_audit_update_record
;
2023-07-04 deposited with the CCDC.	2023-09-01 downloaded from the CCDC.
;
_cell_angle_alpha 90
_cell_angle_beta 108.212(9)
_cell_angle_gamma 90
_cell_formula_units_Z 4
_cell_length_a 15.595(6)
_cell_length_b 17.734(7)
_cell_length_c 17.811(7)
_cell_measurement_reflns_used 1652
_cell_measurement_temperature 273(2)
_cell_measurement_theta_max 18.38
_cell_measurement_theta_min 2.39
_cell_volume 4679(3)
_computing_cell_refinement 'Bruker SAINT'
_computing_data_collection 'Bruker APEX2'
_computing_data_reduction 'Bruker SAINT'
_computing_molecular_graphics 'Bruker SHELXTL'
_computing_publication_material 'Bruker SHELXTL'
_computing_structure_refinement 'SHELXL-2018/3 (Sheldrick, 2018)'
_computing_structure_solution 'SHELXT 2014/5 (Sheldrick, 2014)'
_diffrn_ambient_temperature 273(2)
_diffrn_measured_fraction_theta_full 1.000
_diffrn_measured_fraction_theta_max 1.000
_diffrn_measurement_device_type 'Bruker APEX-II CCD'
_diffrn_measurement_method '\f and \w scans'
_diffrn_radiation_type MoK\a
_diffrn_radiation_wavelength 0.71073
_diffrn_reflns_av_R_equivalents 0.2778
_diffrn_reflns_av_unetI/netI 0.3487
_diffrn_reflns_Laue_measured_fraction_full 1.000
_diffrn_reflns_Laue_measured_fraction_max 1.000
_diffrn_reflns_limit_h_max 9
_diffrn_reflns_limit_h_min -20
_diffrn_reflns_limit_k_max 23
_diffrn_reflns_limit_k_min -21
_diffrn_reflns_limit_l_max 23
_diffrn_reflns_limit_l_min -22
_diffrn_reflns_number 42299
_diffrn_reflns_point_group_measured_fraction_full 1.000
_diffrn_reflns_point_group_measured_fraction_max 1.000
_diffrn_reflns_theta_full 25.242
_diffrn_reflns_theta_max 27.483
_diffrn_reflns_theta_min 1.663
_exptl_absorpt_coefficient_mu 0.266
_exptl_crystal_colour Brown
_exptl_crystal_density_diffrn 1.643
_exptl_crystal_description Rectangular
_exptl_crystal_F_000 2352.0
_refine_diff_density_max 0.853
_refine_diff_density_min -0.433
_refine_diff_density_rms 0.104
_refine_ls_extinction_coef 0.0036(5)
_refine_ls_extinction_expression Fc^*^=kFc[1+0.001xFc^2^\l^3^/sin(2\q)]^-1/4^
_refine_ls_extinction_method 'SHELXL-2018/3 (Sheldrick 2018)'
_refine_ls_goodness_of_fit_ref 0.971
_refine_ls_hydrogen_treatment constr
_refine_ls_matrix_type full
_refine_ls_number_parameters 798
_refine_ls_number_reflns 10721
_refine_ls_number_restraints 350
_refine_ls_restrained_S_all 0.970
_refine_ls_R_factor_all 0.2907
_refine_ls_R_factor_gt 0.0938
_refine_ls_shift/su_max 0.448
_refine_ls_shift/su_mean 0.003
_refine_ls_structure_factor_coef Fsqd
_refine_ls_weighting_details 'w=1/[\s^2^(Fo^2^)+(0.0887P)^2^] where P=(Fo^2^+2Fc^2^)/3'
_refine_ls_weighting_scheme calc
_refine_ls_wR_factor_gt 0.1820
_refine_ls_wR_factor_ref 0.2646
_reflns_Friedel_coverage 0.000
_reflns_number_gt 3542
_reflns_number_total 10721
_reflns_threshold_expression 'I > 2\s(I)'
_cod_data_source_file d3ob01270k2.cif
_cod_data_source_block b2_a
_cod_depositor_comments 'Adding full bibliography for 7159554--7159557.cif.'
_cod_original_sg_symbol_H-M 'P 21/n'
_cod_database_code 7159557
_shelx_shelxl_version_number 2018/3
_shelx_space_group_comment
;
The symmetry employed for this shelxl refinement is uniquely defined
by the following loop, which should always be used as a source of
symmetry information in preference to the above space-group names.
They are only intended as comments.
;

loop_
_space_group_symop_operation_xyz
'x, y, z'
'-x+1/2, y+1/2, -z+1/2'
'-x, -y, -z'
'x-1/2, -y-1/2, z-1/2'

loop_
_atom_site_label
_atom_site_type_symbol
_atom_site_fract_x
_atom_site_fract_y
_atom_site_fract_z
_atom_site_U_iso_or_equiv
_atom_site_adp_type
_atom_site_occupancy
_atom_site_site_symmetry_order
_atom_site_calc_flag
_atom_site_refinement_flags_posn
_atom_site_refinement_flags_adp
_atom_site_refinement_flags_occupancy
_atom_site_disorder_assembly
_atom_site_disorder_group
S1 S 0.14720(12) 0.31422(10) 0.54315(11) 0.0269(5) Uani 1 1 d . U . . .
C1 C 0.2860(4) 0.3928(4) 0.6126(4) 0.0254(17) Uani 1 1 d . U . . .
H1 H 0.325110 0.433251 0.630023 0.030 Uiso 1 1 calc R U . . .
S2 S 0.17460(11) 0.55556(10) 0.53570(11) 0.0263(5) Uani 1 1 d . U . . .
C2 C 0.1959(4) 0.4013(4) 0.5703(4) 0.0238(17) Uani 1 1 d . U . . .
S3 S 0.41317(12) 0.44229(10) 0.92570(11) 0.0278(5) Uani 1 1 d . U . . .
C3 C 0.2462(4) 0.2672(4) 0.5924(4) 0.0242(17) Uani 1 1 d . U . . .
S4 S 0.19172(12) 0.48528(10) 0.92669(12) 0.0270(5) Uani 1 1 d . U . . .
C4 C 0.3133(4) 0.3162(4) 0.6271(4) 0.0221(16) Uani 1 1 d . U . . .
C5 C 0.1425(4) 0.4698(4) 0.5653(4) 0.0213(16) Uani 1 1 d . U . . .
C6 C 0.1050(4) 0.6058(4) 0.5763(4) 0.0230(16) Uani 1 1 d . U . . .
C7 C 0.0580(4) 0.5579(4) 0.6082(4) 0.0225(15) Uani 1 1 d . U . . .
C8 C 0.0777(4) 0.4806(4) 0.6009(4) 0.0234(16) Uani 1 1 d . U . . .
H8 H 0.049371 0.441387 0.618600 0.028 Uiso 1 1 calc R U . . .
C9 C 0.2497(5) 0.1824(4) 0.5932(5) 0.038(2) Uani 1 1 d . U . . .
H9A H 0.257457 0.164688 0.544817 0.057 Uiso 1 1 calc R U . . .
H9B H 0.194458 0.162738 0.598271 0.057 Uiso 1 1 calc R U . . .
H9C H 0.299524 0.165803 0.637083 0.057 Uiso 1 1 calc R U . . .
C10 C 0.4037(4) 0.2928(4) 0.6785(5) 0.0286(18) Uani 1 1 d . U . . .
H10 H 0.435451 0.260230 0.655972 0.034 Uiso 1 1 calc R U . . .
C11 C 0.4449(4) 0.3126(4) 0.7532(5) 0.0272(17) Uani 1 1 d . U . . .
H11 H 0.502246 0.292468 0.775653 0.033 Uiso 1 1 calc R U . . .
C12 C 0.4128(4) 0.3617(3) 0.8050(4) 0.0228(16) Uani 1 1 d . U . . .
C13 C 0.3225(4) 0.3894(4) 0.7915(4) 0.0250(17) Uani 1 1 d . U . . .
H13 H 0.274837 0.376989 0.746832 0.030 Uiso 1 1 calc R U . . .
C14 C 0.3126(4) 0.4349(4) 0.8491(4) 0.0216(15) Uani 1 1 d . U . . .
C15 C 0.4685(4) 0.3853(3) 0.8777(4) 0.0259(17) Uani 1 1 d . U . . .
C16 C 0.1040(4) 0.6898(3) 0.5782(4) 0.0288(18) Uani 1 1 d . U . . .
H16A H 0.056298 0.708297 0.533587 0.043 Uiso 1 1 calc R U . . .
H16B H 0.160808 0.708836 0.576001 0.043 Uiso 1 1 calc R U . . .
H16C H 0.094188 0.706485 0.626116 0.043 Uiso 1 1 calc R U . . .
C17 C 0.0010(5) 0.5840(4) 0.6562(5) 0.0291(17) Uani 1 1 d . U . . .
H17 H -0.051884 0.609218 0.628980 0.035 Uiso 1 1 calc R U . . .
C18 C 0.0169(4) 0.5753(4) 0.7339(4) 0.0266(17) Uani 1 1 d . U . . .
H18 H -0.027166 0.594889 0.753527 0.032 Uiso 1 1 calc R U . . .
C19 C 0.0938(4) 0.5395(3) 0.7929(4) 0.0215(15) Uani 1 1 d . U . . .
C20 C 0.1730(4) 0.5081(3) 0.7805(4) 0.0235(16) Uani 1 1 d . U . . .
H20 H 0.183410 0.509289 0.731862 0.028 Uiso 1 1 calc R U . . .
C21 C 0.2314(4) 0.4764(3) 0.8461(4) 0.0233(16) Uani 1 1 d . U . . .
C22 C 0.0951(4) 0.5319(4) 0.8702(5) 0.0256(16) Uani 1 1 d . U . . .
C23 C 0.5672(4) 0.3666(4) 0.9176(5) 0.039(2) Uani 1 1 d . U . . .
H23A H 0.573158 0.313953 0.930736 0.059 Uiso 1 1 calc R U . . .
H23B H 0.589814 0.395988 0.965015 0.059 Uiso 1 1 calc R U . . .
H23C H 0.601156 0.378062 0.882450 0.059 Uiso 1 1 calc R U . . .
C24 C 0.0282(4) 0.5568(4) 0.9085(4) 0.0263(17) Uani 1 1 d . U . . .
H24A H 0.020456 0.610404 0.903069 0.039 Uiso 1 1 calc R U . . .
H24B H 0.049228 0.543715 0.963527 0.039 Uiso 1 1 calc R U . . .
H24C H -0.028527 0.532279 0.883641 0.039 Uiso 1 1 calc R U . . .
C25 C 0.2732(6) 0.1708(5) 0.1591(6) 0.053(2) Uani 1 1 d . U . . .
C26 C 0.3362(6) 0.1252(4) 0.2167(6) 0.052(2) Uani 1 1 d . U . . .
C27 C 0.4223(6) 0.1298(4) 0.2045(7) 0.058(2) Uani 1 1 d . U . . .
C28 C 0.4201(7) 0.1774(5) 0.1407(6) 0.060(2) Uani 1 1 d . U . . .
C29 C 0.3227(7) 0.2062(5) 0.1075(6) 0.060(2) Uani 1 1 d . U . . .
C30 C 0.2082(6) 0.2149(6) 0.1749(7) 0.066(2) Uani 1 1 d . U . . .
C31 C 0.2006(6) 0.2130(6) 0.2511(8) 0.070(3) Uani 1 1 d . U . . .
C32 C 0.2526(7) 0.1718(5) 0.3068(7) 0.062(2) Uani 1 1 d . U . . .
C33 C 0.3270(7) 0.1249(4) 0.2958(7) 0.065(2) Uani 1 1 d . U . . .
C34 C 0.4031(9) 0.1260(6) 0.3600(8) 0.084(3) Uani 1 1 d . U . . .
C35 C 0.4842(7) 0.1273(5) 0.3495(7) 0.065(2) Uani 1 1 d . U . . .
C36 C 0.4982(6) 0.1311(4) 0.2731(7) 0.057(2) Uani 1 1 d . U . . .
C37 C 0.5732(5) 0.1774(5) 0.2770(7) 0.053(2) Uani 1 1 d . U . . .
C38 C 0.5702(6) 0.2228(5) 0.2134(7) 0.057(2) Uani 1 1 d . U . . .
C39 C 0.4909(7) 0.2253(5) 0.1428(6) 0.058(2) Uani 1 1 d . U . . .
C40 C 0.4732(7) 0.2998(5) 0.1129(5) 0.051(2) Uani 1 1 d . U . . .
C41 C 0.3836(7) 0.3239(6) 0.0826(5) 0.062(2) Uani 1 1 d . U . . .
C42 C 0.3093(7) 0.2762(7) 0.0812(6) 0.071(3) Uani 1 1 d . U . . .
C43 C 0.2415(6) 0.3226(6) 0.0983(5) 0.061(2) Uani 1 1 d . U . . .
C44 C 0.1914(5) 0.2889(6) 0.1450(6) 0.058(2) Uani 1 1 d . U . . .
C45 C 0.1714(5) 0.3372(6) 0.2055(6) 0.054(2) Uani 1 1 d . U . . .
C46 C 0.1769(5) 0.2937(6) 0.2721(7) 0.060(2) Uani 1 1 d . U . . .
C47 C 0.2098(6) 0.3193(6) 0.3421(7) 0.061(2) Uani 1 1 d . U . . .
C48 C 0.2732(7) 0.2701(6) 0.4071(6) 0.064(2) Uani 1 1 d . U . . .
C49 C 0.2925(8) 0.2020(6) 0.3895(7) 0.074(3) Uani 1 1 d . U . . .
C50 C 0.3806(9) 0.1739(5) 0.4212(7) 0.072(3) Uani 1 1 d . U . . .
C51 C 0.4514(8) 0.2179(7) 0.4670(6) 0.079(3) Uani 1 1 d . U . . .
C52 C 0.5429(9) 0.2205(7) 0.4580(7) 0.086(3) Uani 1 1 d . U . . .
C53 C 0.5550(8) 0.1765(7) 0.4049(7) 0.081(3) Uani 1 1 d . U . . .
C54 C 0.6098(5) 0.2066(5) 0.3568(7) 0.058(2) Uani 1 1 d . U . . .
C55 C 0.6409(5) 0.2807(6) 0.3654(7) 0.070(3) Uani 1 1 d . U . . .
C56 C 0.6367(6) 0.3245(6) 0.2992(9) 0.071(2) Uani 1 1 d . U . . .
C57 C 0.6050(6) 0.2989(6) 0.2287(8) 0.069(3) Uani 1 1 d . U . . .
C58 C 0.5409(7) 0.3489(6) 0.1625(7) 0.064(2) Uani 1 1 d . U . . .
C59 C 0.5204(7) 0.4167(6) 0.1796(7) 0.069(3) Uani 1 1 d . U . . .
C60 C 0.4342(8) 0.4443(5) 0.1499(6) 0.062(2) Uani 1 1 d . U . . .
C61 C 0.3618(7) 0.4033(6) 0.1015(6) 0.067(2) Uani 1 1 d . U . . .
C62 C 0.2706(7) 0.3979(7) 0.1113(6) 0.072(2) Uani 1 1 d . U . . .
C63 C 0.2568(7) 0.4427(6) 0.1659(6) 0.065(2) Uani 1 1 d . U . . .
C64 C 0.2028(5) 0.4103(5) 0.2128(6) 0.050(2) Uani 1 1 d . U . . .
C65 C 0.2411(5) 0.4406(4) 0.2920(6) 0.0436(19) Uani 1 1 d . U . . .
C66 C 0.2431(6) 0.3939(5) 0.3573(6) 0.048(2) Uani 1 1 d . U . . .
C67 C 0.3228(7) 0.3952(5) 0.4257(6) 0.058(2) Uani 1 1 d . U . . .
C68 C 0.3404(7) 0.3195(5) 0.4565(5) 0.056(2) Uani 1 1 d . U . . .
C69 C 0.4309(8) 0.2952(6) 0.4874(5) 0.068(2) Uani 1 1 d . U . . .
C70 C 0.5043(8) 0.3432(7) 0.4878(6) 0.084(3) Uani 1 1 d . U . . .
C71 C 0.5728(7) 0.2944(7) 0.4705(7) 0.082(3) Uani 1 1 d . U . . .
C72 C 0.6206(6) 0.3294(6) 0.4252(7) 0.073(3) Uani 1 1 d . U . . .
C73 C 0.6039(7) 0.4032(7) 0.3960(8) 0.077(3) Uani 1 1 d . U . . .
C74 C 0.6134(6) 0.4054(6) 0.3193(8) 0.073(3) Uani 1 1 d . U . . .
C75 C 0.5613(6) 0.4465(5) 0.2612(7) 0.059(2) Uani 1 1 d . U . . .
C76 C 0.4878(7) 0.4935(5) 0.2737(7) 0.062(2) Uani 1 1 d . U . . .
C77 C 0.4113(7) 0.4929(5) 0.2114(7) 0.066(2) Uani 1 1 d . U . . .
C78 C 0.3289(6) 0.4928(4) 0.2192(6) 0.051(2) Uani 1 1 d . U . . .
C79 C 0.3151(6) 0.4888(4) 0.2960(6) 0.046(2) Uani 1 1 d . U . . .
C80 C 0.3911(6) 0.4896(4) 0.3628(6) 0.048(2) Uani 1 1 d . U . . .
C81 C 0.3951(7) 0.4413(5) 0.4287(6) 0.061(2) Uani 1 1 d . U . . .
C82 C 0.4892(7) 0.4115(6) 0.4612(5) 0.065(2) Uani 1 1 d . U . . .
C83 C 0.5409(6) 0.4465(5) 0.4099(6) 0.062(2) Uani 1 1 d . U . . .
C84 C 0.4775(6) 0.4936(4) 0.3524(6) 0.051(2) Uani 1 1 d . U . . .

loop_
_atom_site_aniso_label
_atom_site_aniso_U_11
_atom_site_aniso_U_22
_atom_site_aniso_U_33
_atom_site_aniso_U_23
_atom_site_aniso_U_13
_atom_site_aniso_U_12
S1 0.0260(9) 0.0255(10) 0.0240(12) -0.0007(9) 0.0005(8) 0.0000(8)
C1 0.021(3) 0.029(4) 0.021(4) -0.004(3) -0.001(3) 0.001(3)
S2 0.0253(9) 0.0250(10) 0.0272(12) 0.0034(9) 0.0062(8) -0.0008(8)
C2 0.025(3) 0.023(3) 0.021(4) 0.002(3) 0.004(3) 0.000(3)
S3 0.0259(9) 0.0307(11) 0.0210(11) 0.0025(9) -0.0012(8) -0.0029(8)
C3 0.024(3) 0.029(3) 0.018(4) 0.004(3) 0.005(3) 0.004(3)
S4 0.0262(10) 0.0268(10) 0.0232(12) 0.0016(9) 0.0007(8) -0.0008(8)
C4 0.029(3) 0.022(3) 0.013(4) -0.002(3) 0.004(3) 0.005(3)
C5 0.019(3) 0.025(3) 0.016(4) 0.002(3) -0.002(3) -0.004(3)
C6 0.021(3) 0.022(3) 0.019(4) 0.001(3) -0.003(3) 0.005(3)
C7 0.025(4) 0.026(4) 0.013(4) 0.002(3) 0.001(3) 0.003(3)
C8 0.020(3) 0.022(3) 0.024(5) 0.003(3) 0.002(3) 0.002(3)
C9 0.047(5) 0.024(4) 0.041(6) 0.001(4) 0.010(4) 0.005(3)
C10 0.025(4) 0.026(4) 0.033(5) -0.009(3) 0.006(3) 0.003(3)
C11 0.015(3) 0.027(4) 0.034(4) 0.003(4) -0.001(3) 0.004(3)
C12 0.021(3) 0.015(4) 0.028(4) 0.005(3) 0.002(3) -0.004(3)
C13 0.023(3) 0.025(4) 0.025(4) -0.002(3) 0.006(3) -0.002(3)
C14 0.022(3) 0.023(4) 0.015(4) 0.003(3) -0.001(3) -0.003(3)
C15 0.026(3) 0.015(4) 0.028(4) 0.006(3) -0.003(3) -0.001(3)
C16 0.031(4) 0.022(3) 0.032(5) 0.002(4) 0.009(4) 0.006(3)
C17 0.024(4) 0.032(4) 0.029(4) 0.006(4) 0.004(3) 0.010(3)
C18 0.025(4) 0.028(4) 0.030(4) -0.004(3) 0.012(3) 0.004(3)
C19 0.027(3) 0.015(4) 0.021(4) -0.007(3) 0.006(3) -0.005(3)
C20 0.023(3) 0.018(4) 0.028(4) 0.002(3) 0.005(3) 0.002(3)
C21 0.025(3) 0.016(4) 0.026(4) -0.004(3) 0.003(3) -0.006(3)
C22 0.028(4) 0.022(4) 0.028(4) -0.003(3) 0.010(3) -0.006(3)
C23 0.027(4) 0.046(5) 0.034(5) 0.017(4) -0.006(4) 0.004(3)
C24 0.027(4) 0.027(4) 0.024(4) -0.005(4) 0.006(3) -0.003(3)
C25 0.038(4) 0.041(5) 0.062(6) -0.030(4) -0.009(4) -0.021(3)
C26 0.064(5) 0.009(4) 0.076(6) -0.012(4) 0.011(5) -0.020(3)
C27 0.059(5) 0.021(5) 0.088(7) -0.017(4) 0.014(4) 0.008(4)
C28 0.083(5) 0.035(5) 0.072(7) -0.037(4) 0.036(5) -0.005(4)
C29 0.092(6) 0.049(5) 0.026(5) -0.034(4) 0.000(4) -0.008(4)
C30 0.034(5) 0.077(6) 0.075(6) -0.036(5) -0.003(5) -0.024(4)
C31 0.048(6) 0.066(5) 0.089(7) -0.004(5) 0.011(5) -0.033(4)
C32 0.071(6) 0.044(5) 0.078(6) 0.000(4) 0.035(5) -0.036(4)
C33 0.084(6) 0.019(5) 0.084(6) 0.017(5) 0.013(5) -0.024(4)
C34 0.106(6) 0.053(6) 0.094(7) 0.038(5) 0.034(5) 0.001(6)
C35 0.060(5) 0.025(5) 0.105(7) 0.045(5) 0.017(5) 0.017(4)
C36 0.048(5) 0.014(4) 0.100(6) -0.006(5) 0.011(4) 0.009(3)
C37 0.036(4) 0.036(5) 0.088(6) -0.003(4) 0.022(4) 0.013(4)
C38 0.049(5) 0.047(5) 0.087(7) -0.016(4) 0.037(4) 0.009(4)
C39 0.084(6) 0.055(5) 0.052(6) -0.023(4) 0.046(4) 0.012(4)
C40 0.078(5) 0.055(5) 0.041(6) -0.010(4) 0.047(4) -0.002(4)
C41 0.081(5) 0.096(6) 0.012(5) 0.000(5) 0.019(4) -0.018(4)
C42 0.081(6) 0.097(6) 0.031(6) -0.012(5) 0.011(5) -0.006(5)
C43 0.035(4) 0.106(6) 0.020(5) -0.013(5) -0.022(3) 0.017(4)
C44 0.016(4) 0.076(5) 0.055(6) -0.020(4) -0.027(3) 0.000(4)
C45 0.016(4) 0.077(5) 0.055(5) -0.012(4) -0.011(4) 0.009(4)
C46 0.021(4) 0.080(6) 0.081(6) -0.007(5) 0.016(5) -0.004(4)
C47 0.049(5) 0.079(6) 0.071(6) 0.001(5) 0.041(4) -0.008(4)
C48 0.081(6) 0.075(5) 0.056(6) 0.011(5) 0.051(5) -0.019(5)
C49 0.104(7) 0.064(6) 0.062(6) 0.019(5) 0.039(5) -0.030(5)
C50 0.124(7) 0.050(6) 0.049(6) 0.036(4) 0.036(5) -0.002(5)
C51 0.094(6) 0.094(6) 0.040(6) 0.058(5) 0.008(5) 0.026(5)
C52 0.093(6) 0.099(7) 0.042(6) 0.034(5) -0.015(5) 0.017(6)
C53 0.089(7) 0.081(7) 0.052(6) 0.036(5) -0.007(5) 0.046(5)
C54 0.029(4) 0.038(5) 0.088(6) 0.008(4) -0.010(4) 0.026(3)
C55 0.018(4) 0.073(5) 0.092(7) -0.007(5) -0.024(5) 0.017(4)
C56 0.031(5) 0.067(6) 0.120(7) -0.014(5) 0.028(5) -0.012(4)
C57 0.043(5) 0.070(6) 0.107(7) -0.011(5) 0.042(5) -0.004(4)
C58 0.067(6) 0.070(5) 0.078(7) -0.014(5) 0.057(5) -0.011(4)
C59 0.073(6) 0.060(5) 0.091(7) 0.002(5) 0.051(5) -0.026(4)
C60 0.094(6) 0.041(5) 0.063(6) 0.023(4) 0.044(5) 0.005(4)
C61 0.071(5) 0.099(6) 0.034(6) 0.043(5) 0.020(4) 0.026(4)
C62 0.068(5) 0.090(6) 0.036(6) 0.026(5) -0.015(5) 0.021(5)
C63 0.080(6) 0.064(6) 0.041(5) 0.033(4) 0.003(4) 0.050(4)
C64 0.025(4) 0.049(5) 0.064(5) 0.008(4) -0.002(4) 0.018(3)
C65 0.042(4) 0.029(4) 0.068(5) 0.001(4) 0.029(4) 0.019(3)
C66 0.047(5) 0.048(5) 0.066(6) -0.004(4) 0.043(4) 0.007(4)
C67 0.085(6) 0.062(5) 0.041(6) -0.017(4) 0.040(4) 0.004(4)
C68 0.082(5) 0.072(5) 0.026(5) -0.001(4) 0.034(4) -0.007(4)
C69 0.093(5) 0.097(6) 0.009(5) 0.012(5) 0.007(5) -0.011(5)
C70 0.091(6) 0.109(6) 0.032(7) -0.004(5) -0.012(5) -0.009(5)
C71 0.049(5) 0.111(7) 0.050(7) 0.009(6) -0.037(4) 0.015(5)
C72 0.036(5) 0.072(6) 0.071(6) -0.017(5) -0.042(4) -0.015(4)
C73 0.043(5) 0.077(6) 0.091(7) -0.026(5) -0.009(5) -0.020(4)
C74 0.042(5) 0.056(5) 0.120(7) -0.010(5) 0.024(5) -0.025(4)
C75 0.051(5) 0.046(5) 0.093(7) -0.019(5) 0.040(4) -0.042(4)
C76 0.071(5) 0.023(5) 0.090(6) 0.010(5) 0.023(5) -0.019(4)
C77 0.088(5) 0.034(5) 0.084(7) 0.031(5) 0.038(5) 0.013(5)
C78 0.056(5) 0.029(5) 0.072(6) 0.024(4) 0.026(4) 0.025(4)
C79 0.054(5) 0.014(4) 0.077(6) -0.010(4) 0.028(4) 0.008(3)
C80 0.071(5) 0.025(4) 0.049(5) -0.027(4) 0.019(4) -0.004(4)
C81 0.093(6) 0.052(5) 0.042(5) -0.033(4) 0.029(5) -0.011(4)
C82 0.096(6) 0.063(5) 0.014(5) -0.021(4) -0.014(4) -0.007(5)
C83 0.054(5) 0.049(5) 0.065(6) -0.040(4) -0.009(4) -0.026(4)
C84 0.059(5) 0.020(4) 0.068(6) -0.019(4) 0.010(4) -0.024(4)

loop_
_atom_type_symbol
_atom_type_description
_atom_type_scat_dispersion_real
_atom_type_scat_dispersion_imag
_atom_type_scat_source
C C 0.0033 0.0016 'International Tables Vol C Tables 4.2.6.8 and 6.1.1.4'
H H 0.0000 0.0000 'International Tables Vol C Tables 4.2.6.8 and 6.1.1.4'
S S 0.1246 0.1234 'International Tables Vol C Tables 4.2.6.8 and 6.1.1.4'

loop_
_geom_angle_atom_site_label_1
_geom_angle_atom_site_label_2
_geom_angle_atom_site_label_3
_geom_angle
_geom_angle_site_symmetry_1
_geom_angle_site_symmetry_3
_geom_angle_publ_flag
C2 S1 C3 92.5(3) . . ?
C2 C1 C4 113.6(6) . . ?
C2 C1 H1 123.2 . . ?
C4 C1 H1 123.2 . . ?
C6 S2 C5 92.6(3) . . ?
C1 C2 C5 126.1(6) . . ?
C1 C2 S1 109.9(5) . . ?
C5 C2 S1 122.4(5) . . ?
C15 S3 C14 92.0(3) . . ?
C4 C3 C9 128.1(6) . . ?
C4 C3 S1 111.2(5) . . ?
C9 C3 S1 120.7(5) . . ?
C22 S4 C21 91.9(4) . . ?
C3 C4 C1 112.7(6) . . ?
C3 C4 C10 123.6(6) . . ?
C1 C4 C10 123.6(6) . . ?
C8 C5 C2 125.4(6) . . ?
C8 C5 S2 110.2(5) . . ?
C2 C5 S2 122.3(5) . . ?
C7 C6 C16 127.2(7) . . ?
C7 C6 S2 110.2(5) . . ?
C16 C6 S2 122.5(6) . . ?
C6 C7 C8 113.9(7) . . ?
C6 C7 C17 123.0(6) . . ?
C8 C7 C17 122.6(6) . . ?
C5 C8 C7 113.0(6) . . ?
C5 C8 H8 123.5 . . ?
C7 C8 H8 123.5 . . ?
C3 C9 H9A 109.5 . . ?
C3 C9 H9B 109.5 . . ?
H9A C9 H9B 109.5 . . ?
C3 C9 H9C 109.5 . . ?
H9A C9 H9C 109.5 . . ?
H9B C9 H9C 109.5 . . ?
C11 C10 C4 127.8(7) . . ?
C11 C10 H10 116.1 . . ?
C4 C10 H10 116.1 . . ?
C10 C11 C12 129.3(6) . . ?
C10 C11 H11 115.4 . . ?
C12 C11 H11 115.4 . . ?
C15 C12 C13 110.4(7) . . ?
C15 C12 C11 122.2(6) . . ?
C13 C12 C11 127.3(6) . . ?
C14 C13 C12 114.6(6) . . ?
C14 C13 H13 122.7 . . ?
C12 C13 H13 122.7 . . ?
C13 C14 C21 125.5(6) . . ?
C13 C14 S3 110.6(5) . . ?
C21 C14 S3 123.7(5) . . ?
C12 C15 C23 128.5(7) . . ?
C12 C15 S3 112.2(5) . . ?
C23 C15 S3 119.3(5) . . ?
C6 C16 H16A 109.5 . . ?
C6 C16 H16B 109.5 . . ?
H16A C16 H16B 109.5 . . ?
C6 C16 H16C 109.5 . . ?
H16A C16 H16C 109.5 . . ?
H16B C16 H16C 109.5 . . ?
C18 C17 C7 127.5(6) . . ?
C18 C17 H17 116.3 . . ?
C7 C17 H17 116.3 . . ?
C17 C18 C19 129.5(7) . . ?
C17 C18 H18 115.2 . . ?
C19 C18 H18 115.2 . . ?
C22 C19 C20 111.8(6) . . ?
C22 C19 C18 120.7(7) . . ?
C20 C19 C18 127.4(7) . . ?
C21 C20 C19 114.0(7) . . ?
C21 C20 H20 123.0 . . ?
C19 C20 H20 123.0 . . ?
C20 C21 C14 125.7(7) . . ?
C20 C21 S4 110.9(5) . . ?
C14 C21 S4 123.2(5) . . ?
C19 C22 C24 129.7(6) . . ?
C19 C22 S4 111.4(6) . . ?
C24 C22 S4 118.9(6) . . ?
C15 C23 H23A 109.5 . . ?
C15 C23 H23B 109.5 . . ?
H23A C23 H23B 109.5 . . ?
C15 C23 H23C 109.5 . . ?
H23A C23 H23C 109.5 . . ?
H23B C23 H23C 109.5 . . ?
C22 C24 H24A 109.5 . . ?
C22 C24 H24B 109.5 . . ?
H24A C24 H24B 109.5 . . ?
C22 C24 H24C 109.5 . . ?
H24A C24 H24C 109.5 . . ?
H24B C24 H24C 109.5 . . ?
C30 C25 C26 124.0(11) . . ?
C30 C25 C29 115.9(9) . . ?
C26 C25 C29 107.7(8) . . ?
C27 C26 C25 109.1(9) . . ?
C27 C26 C33 121.9(9) . . ?
C25 C26 C33 116.1(9) . . ?
C28 C27 C36 119.5(9) . . ?
C28 C27 C26 111.7(9) . . ?
C36 C27 C26 116.3(11) . . ?
C39 C28 C27 121.9(10) . . ?
C39 C28 C29 119.5(9) . . ?
C27 C28 C29 106.4(9) . . ?
C42 C29 C25 123.6(10) . . ?
C42 C29 C28 118.5(10) . . ?
C25 C29 C28 105.1(8) . . ?
C25 C30 C31 118.4(11) . . ?
C25 C30 C44 120.9(11) . . ?
C31 C30 C44 109.0(10) . . ?
C32 C31 C30 122.2(12) . . ?
C32 C31 C46 118.4(11) . . ?
C30 C31 C46 108.1(10) . . ?
C31 C32 C33 122.9(11) . . ?
C31 C32 C49 121.2(11) . . ?
C33 C32 C49 103.1(10) . . ?
C34 C33 C26 119.0(12) . . ?
C34 C33 C32 112.9(12) . . ?
C26 C33 C32 116.2(9) . . ?
C35 C34 C33 119.7(14) . . ?
C35 C34 C50 122.4(12) . . ?
C33 C34 C50 106.0(12) . . ?
C34 C35 C36 124.1(11) . . ?
C34 C35 C53 116.8(13) . . ?
C36 C35 C53 107.1(9) . . ?
C27 C36 C37 120.6(10) . . ?
C27 C36 C35 118.9(10) . . ?
C37 C36 C35 110.2(9) . . ?
C38 C37 C36 118.9(9) . . ?
C38 C37 C54 119.9(8) . . ?
C36 C37 C54 108.8(10) . . ?
C37 C38 C57 118.4(10) . . ?
C37 C38 C39 121.8(9) . . ?
C57 C38 C39 107.4(9) . . ?
C28 C39 C40 120.0(10) . . ?
C28 C39 C38 117.2(10) . . ?
C40 C39 C38 111.4(9) . . ?
C41 C40 C39 119.0(9) . . ?
C41 C40 C58 120.2(9) . . ?
C39 C40 C58 108.3(9) . . ?
C40 C41 C42 122.2(10) . . ?
C40 C41 C61 117.9(9) . . ?
C42 C41 C61 108.5(10) . . ?
C29 C42 C41 120.9(11) . . ?
C29 C42 C43 120.3(12) . . ?
C41 C42 C43 107.6(10) . . ?
C62 C43 C44 120.3(10) . . ?
C62 C43 C42 110.8(10) . . ?
C44 C43 C42 116.9(10) . . ?
C30 C44 C43 122.3(10) . . ?
C30 C44 C45 108.6(11) . . ?
C43 C44 C45 117.1(9) . . ?
C64 C45 C46 121.0(9) . . ?
C64 C45 C44 117.6(10) . . ?
C46 C45 C44 109.1(9) . . ?
C47 C46 C45 122.3(10) . . ?
C47 C46 C31 120.7(10) . . ?
C45 C46 C31 105.1(10) . . ?
C46 C47 C66 122.1(11) . . ?
C46 C47 C48 120.2(10) . . ?
C66 C47 C48 105.9(9) . . ?
C49 C48 C68 122.2(11) . . ?
C49 C48 C47 119.0(10) . . ?
C68 C48 C47 106.9(9) . . ?
C48 C49 C50 120.1(11) . . ?
C48 C49 C32 120.4(11) . . ?
C50 C49 C32 108.7(11) . . ?
C51 C50 C49 122.4(11) . . ?
C51 C50 C34 114.8(12) . . ?
C49 C50 C34 109.2(11) . . ?
C50 C51 C69 118.1(10) . . ?
C50 C51 C52 124.6(13) . . ?
C69 C51 C52 106.6(11) . . ?
C53 C52 C71 125.0(15) . . ?
C53 C52 C51 115.3(13) . . ?
C71 C52 C51 107.4(13) . . ?
C52 C53 C54 116.7(13) . . ?
C52 C53 C35 125.9(14) . . ?
C54 C53 C35 105.5(10) . . ?
C55 C54 C37 117.5(10) . . ?
C55 C54 C53 121.3(11) . . ?
C37 C54 C53 108.3(9) . . ?
C54 C55 C56 120.7(11) . . ?
C54 C55 C72 118.9(12) . . ?
C56 C55 C72 108.6(10) . . ?
C57 C56 C55 122.1(11) . . ?
C57 C56 C74 120.6(12) . . ?
C55 C56 C74 105.9(12) . . ?
C56 C57 C38 121.5(12) . . ?
C56 C57 C58 119.9(10) . . ?
C38 C57 C58 105.9(9) . . ?
C59 C58 C40 121.0(10) . . ?
C59 C58 C57 119.6(11) . . ?
C40 C58 C57 107.0(9) . . ?
C58 C59 C60 121.4(10) . . ?
C58 C59 C75 119.5(11) . . ?
C60 C59 C75 108.6(10) . . ?
C59 C60 C61 124.0(10) . . ?
C59 C60 C77 110.3(10) . . ?
C61 C60 C77 114.5(10) . . ?
C60 C61 C62 125.5(11) . . ?
C60 C61 C41 115.4(9) . . ?
C62 C61 C41 104.9(10) . . ?
C63 C62 C43 124.9(12) . . ?
C63 C62 C61 115.3(11) . . ?
C43 C62 C61 108.2(10) . . ?
C62 C63 C64 115.7(11) . . ?
C62 C63 C78 123.6(11) . . ?
C64 C63 C78 108.5(9) . . ?
C45 C64 C65 117.8(9) . . ?
C45 C64 C63 124.2(10) . . ?
C65 C64 C63 105.7(8) . . ?
C79 C65 C66 120.0(8) . . ?
C79 C65 C64 110.7(9) . . ?
C66 C65 C64 118.4(8) . . ?
C47 C66 C65 118.4(9) . . ?
C47 C66 C67 110.1(9) . . ?
C65 C66 C67 118.4(8) . . ?
C81 C67 C68 118.7(9) . . ?
C81 C67 C66 121.3(10) . . ?
C68 C67 C66 108.5(8) . . ?
C69 C68 C48 120.1(10) . . ?
C69 C68 C67 118.7(9) . . ?
C48 C68 C67 108.6(9) . . ?
C68 C69 C70 121.5(10) . . ?
C68 C69 C51 117.0(9) . . ?
C70 C69 C51 108.7(11) . . ?
C82 C70 C69 120.2(12) . . ?
C82 C70 C71 122.1(13) . . ?
C69 C70 C71 106.3(11) . . ?
C52 C71 C72 122.7(14) . . ?
C52 C71 C70 111.0(13) . . ?
C72 C71 C70 114.1(11) . . ?
C71 C72 C73 123.8(12) . . ?
C71 C72 C55 115.3(10) . . ?
C73 C72 C55 109.5(12) . . ?
C83 C73 C72 122.2(13) . . ?
C83 C73 C74 118.0(12) . . ?
C72 C73 C74 108.6(12) . . ?
C75 C74 C73 123.1(11) . . ?
C75 C74 C56 117.5(12) . . ?
C73 C74 C56 107.4(11) . . ?
C74 C75 C59 122.8(10) . . ?
C74 C75 C76 120.4(11) . . ?
C59 C75 C76 103.3(9) . . ?
C77 C76 C84 117.0(10) . . ?
C77 C76 C75 113.3(11) . . ?
C84 C76 C75 117.8(9) . . ?
C78 C77 C76 123.1(12) . . ?
C78 C77 C60 121.6(10) . . ?
C76 C77 C60 104.4(10) . . ?
C77 C78 C79 122.0(10) . . ?
C77 C78 C63 119.2(10) . . ?
C79 C78 C63 105.2(8) . . ?
C80 C79 C65 120.8(9) . . ?
C80 C79 C78 117.8(9) . . ?
C65 C79 C78 109.8(8) . . ?
C79 C80 C84 118.6(10) . . ?
C79 C80 C81 119.9(9) . . ?
C84 C80 C81 109.7(9) . . ?
C67 C81 C80 119.6(10) . . ?
C67 C81 C82 119.8(10) . . ?
C80 C81 C82 108.3(10) . . ?
C70 C82 C81 121.0(11) . . ?
C70 C82 C83 121.9(12) . . ?
C81 C82 C83 105.3(9) . . ?
C73 C83 C84 125.7(12) . . ?
C73 C83 C82 115.8(11) . . ?
C84 C83 C82 106.6(9) . . ?
C80 C84 C83 110.2(9) . . ?
C80 C84 C76 121.4(9) . . ?
C83 C84 C76 115.0(9) . . ?

loop_
_geom_bond_atom_site_label_1
_geom_bond_atom_site_label_2
_geom_bond_distance
_geom_bond_site_symmetry_2
_geom_bond_publ_flag
S1 C2 1.723(7) . ?
S1 C3 1.732(6) . ?
C1 C2 1.379(8) . ?
C1 C4 1.422(9) . ?
C1 H1 0.9300 . ?
S2 C6 1.727(7) . ?
S2 C5 1.734(7) . ?
C2 C5 1.460(9) . ?
S3 C15 1.720(8) . ?
S3 C14 1.733(6) . ?
C3 C4 1.353(9) . ?
C3 C9 1.504(9) . ?
S4 C22 1.737(7) . ?
S4 C21 1.739(8) . ?
C4 C10 1.481(9) . ?
C5 C8 1.364(10) . ?
C6 C7 1.358(9) . ?
C6 C16 1.492(8) . ?
C7 C8 1.419(9) . ?
C7 C17 1.486(10) . ?
C8 H8 0.9300 . ?
C9 H9A 0.9600 . ?
C9 H9B 0.9600 . ?
C9 H9C 0.9600 . ?
C10 C11 1.330(9) . ?
C10 H10 0.9300 . ?
C11 C12 1.466(10) . ?
C11 H11 0.9300 . ?
C12 C15 1.380(9) . ?
C12 C13 1.439(9) . ?
C13 C14 1.351(9) . ?
C13 H13 0.9300 . ?
C14 C21 1.450(9) . ?
C15 C23 1.517(8) . ?
C16 H16A 0.9600 . ?
C16 H16B 0.9600 . ?
C16 H16C 0.9600 . ?
C17 C18 1.337(10) . ?
C17 H17 0.9300 . ?
C18 C19 1.469(9) . ?
C18 H18 0.9300 . ?
C19 C22 1.377(10) . ?
C19 C20 1.433(9) . ?
C20 C21 1.359(9) . ?
C20 H20 0.9300 . ?
C22 C24 1.482(10) . ?
C23 H23A 0.9600 . ?
C23 H23B 0.9600 . ?
C23 H23C 0.9600 . ?
C24 H24A 0.9600 . ?
C24 H24B 0.9600 . ?
C24 H24C 0.9600 . ?
C25 C30 1.376(13) . ?
C25 C26 1.430(12) . ?
C25 C29 1.509(14) . ?
C26 C27 1.428(13) . ?
C26 C33 1.460(14) . ?
C27 C28 1.407(14) . ?
C27 C36 1.410(12) . ?
C28 C39 1.384(13) . ?
C28 C29 1.536(13) . ?
C29 C42 1.320(12) . ?
C30 C31 1.400(15) . ?
C30 C44 1.411(13) . ?
C31 C32 1.293(13) . ?
C31 C46 1.553(13) . ?
C32 C33 1.489(14) . ?
C32 C49 1.508(14) . ?
C33 C34 1.367(14) . ?
C34 C35 1.336(15) . ?
C34 C50 1.507(16) . ?
C35 C36 1.447(15) . ?
C35 C53 1.507(14) . ?
C36 C37 1.413(12) . ?
C37 C38 1.379(13) . ?
C37 C54 1.451(13) . ?
C38 C57 1.448(13) . ?
C38 C39 1.463(13) . ?
C39 C40 1.419(12) . ?
C40 C41 1.398(12) . ?
C40 C58 1.440(12) . ?
C41 C42 1.429(13) . ?
C41 C61 1.510(13) . ?
C42 C43 1.445(14) . ?
C43 C62 1.406(13) . ?
C43 C44 1.437(14) . ?
C44 C45 1.484(13) . ?
C45 C64 1.376(12) . ?
C45 C46 1.395(14) . ?
C46 C47 1.273(13) . ?
C47 C66 1.416(12) . ?
C47 C48 1.538(14) . ?
C48 C49 1.307(13) . ?
C48 C68 1.436(13) . ?
C49 C50 1.403(14) . ?
C50 C51 1.389(14) . ?
C51 C69 1.480(14) . ?
C51 C52 1.486(16) . ?
C52 C53 1.285(16) . ?
C52 C71 1.386(15) . ?
C53 C54 1.486(15) . ?
C54 C55 1.391(12) . ?
C55 C56 1.396(15) . ?
C55 C72 1.481(15) . ?
C56 C57 1.281(14) . ?
C56 C74 1.548(14) . ?
C57 C58 1.562(14) . ?
C58 C59 1.304(12) . ?
C59 C60 1.372(13) . ?
C59 C75 1.489(14) . ?
C60 C61 1.393(13) . ?
C60 C77 1.522(14) . ?
C61 C62 1.488(14) . ?
C62 C63 1.325(14) . ?
C63 C64 1.476(14) . ?
C63 C78 1.512(13) . ?
C64 C65 1.451(12) . ?
C65 C79 1.419(11) . ?
C65 C66 1.421(12) . ?
C66 C67 1.444(12) . ?
C67 C81 1.381(13) . ?
C67 C68 1.443(12) . ?
C68 C69 1.413(13) . ?
C69 C70 1.425(15) . ?
C70 C82 1.296(13) . ?
C70 C71 1.481(16) . ?
C71 C72 1.401(16) . ?
C72 C73 1.403(14) . ?
C73 C83 1.329(14) . ?
C73 C74 1.420(16) . ?
C74 C75 1.319(13) . ?
C75 C76 1.490(13) . ?
C76 C77 1.353(13) . ?
C76 C84 1.458(14) . ?
C77 C78 1.334(13) . ?
C78 C79 1.453(13) . ?
C79 C80 1.393(12) . ?
C80 C84 1.419(12) . ?
C80 C81 1.438(13) . ?
C81 C82 1.495(13) . ?
C82 C83 1.527(15) . ?
C83 C84 1.447(12) . ?
